data_4329306
loop_
_publ_author_name
'Miguel A. Esteruelas'
'Jorge Garc\'ia-Raboso'
'Montserrat Oliv\'an'
'Enrique O\~nate'

_publ_contact_author
;
  Dr. Montserrat Oliv\'an
  Departamento de Qu\'imica Inorg\'anica - ISQCH
  Universidad de Zaragoza - CSIC
  50009 Zaragoza, Spain
;
_publ_contact_author_email molivan@unizar.es
_publ_section_title
;
 N-H and N-C Bond Activation of Pyrimidinic Nucleobases and Nucleosides
 Promoted by an Osmium Polyhydride
;
_journal_name_full 'Inorganic Chemistry'
_journal_page_first 5975
_journal_page_last 5984
_journal_paper_doi 10.1021/ic300639j
_journal_volume 51
_journal_year 2012
_chemical_formula_sum 'C41 H94 N2 O2 Os2 P4'
_chemical_formula_weight 1151.46
_chemical_name_systematic
; 
 ? 
;
_space_group_IT_number 14
_symmetry_cell_setting monoclinic
_symmetry_space_group_name_Hall '-P 2yn'
_symmetry_space_group_name_H-M 'P 1 21/n 1'
_atom_sites_solution_hydrogens geom
_atom_sites_solution_primary direct
_atom_sites_solution_secondary difmap
_audit_creation_method SHELXL-97
_cell_angle_alpha 90.00
_cell_angle_beta 99.2180(10)
_cell_angle_gamma 90.00
_cell_formula_units_Z 4
_cell_length_a 14.6768(7)
_cell_length_b 16.0063(7)
_cell_length_c 21.5187(10)
_cell_measurement_reflns_used 9598
_cell_measurement_temperature 100(2)
_cell_measurement_theta_max 28
_cell_measurement_theta_min 2
_cell_volume 4989.9(4)
_computing_cell_refinement 'APEX2 v2008.4-0, Bruker AXS'
_computing_data_collection 'APEX2 v2008.4-0, Bruker AXS'
_computing_data_reduction
;
  SAINT-Bruker integration program embedded in APEX2 v2008.4-0, Bruker AXS
;
_computing_molecular_graphics 'XP, SHELXTL v. 6.1 (Bruker, 2000)'
_computing_publication_material 'XCIF, SHELXTL v. 6.1 (Bruker, 2000)'
_computing_structure_refinement 'SHELXL-97 (Sheldrick, 1997)'
_computing_structure_solution 'SHELXS-97 (Sheldrick, 1990)'
_diffrn_ambient_temperature 100(2)
_diffrn_detector_area_resol_mean 8.26
_diffrn_measured_fraction_theta_full 0.997
_diffrn_measured_fraction_theta_max 0.937
_diffrn_measurement_device_type 'Bruker SMART APEX CCD system'
_diffrn_measurement_method '\w rotations with narrow frames'
_diffrn_radiation_monochromator graphite
_diffrn_radiation_source 'fine-focus sealed tube'
_diffrn_radiation_type MoK\a
_diffrn_radiation_wavelength 0.71073
_diffrn_reflns_av_R_equivalents 0.0387
_diffrn_reflns_av_sigmaI/netI 0.0414
_diffrn_reflns_limit_h_max 18
_diffrn_reflns_limit_h_min -18
_diffrn_reflns_limit_k_max 21
_diffrn_reflns_limit_k_min -21
_diffrn_reflns_limit_l_max 27
_diffrn_reflns_limit_l_min -28
_diffrn_reflns_number 59788
_diffrn_reflns_theta_full 27.50
_diffrn_reflns_theta_max 28.64
_diffrn_reflns_theta_min 1.59
_diffrn_standards_decay_% 'no decay'
_exptl_absorpt_coefficient_mu 5.249
_exptl_absorpt_correction_T_max 0.589
_exptl_absorpt_correction_T_min 0.445
_exptl_absorpt_correction_type multi-scan
_exptl_absorpt_process_details
;
Absorption correction performed with SADABS program. This is based on the
method of Blessing: Blessing, R. H., Acta Crystallogr., Sect. A 1995, 51, 33.

SADABS: Area-Detector Absorption Correction. Bruker-AXS 
within SAINT+ package, v. 6.1 (2000).
;
_exptl_crystal_colour colorless
_exptl_crystal_density_diffrn 1.533
_exptl_crystal_description prism
_exptl_crystal_F_000 2328
_exptl_crystal_size_max 0.18
_exptl_crystal_size_mid 0.16
_exptl_crystal_size_min 0.08
_refine_diff_density_max 1.584
_refine_diff_density_min -1.619
_refine_diff_density_rms 0.108
_refine_ls_extinction_method none
_refine_ls_goodness_of_fit_ref 0.984
_refine_ls_hydrogen_treatment mixed
_refine_ls_matrix_type full
_refine_ls_number_parameters 509
_refine_ls_number_reflns 12026
_refine_ls_number_restraints 6
_refine_ls_restrained_S_all 0.984
_refine_ls_R_factor_all 0.0380
_refine_ls_R_factor_gt 0.0266
_refine_ls_shift/su_max 0.003
_refine_ls_shift/su_mean 0.000
_refine_ls_structure_factor_coef Fsqd
_refine_ls_weighting_details 'calc w=1/[\s^2^(Fo^2^)+(0.0244P)^2^+0.0000P] where P=(Fo^2^+2Fc^2^)/3'
_refine_ls_weighting_scheme calc
_refine_ls_wR_factor_gt 0.0546
_refine_ls_wR_factor_ref 0.0566
_reflns_number_gt 9745
_reflns_number_total 12026
_reflns_threshold_expression >2sigma(I)
_cod_data_source_file ic300639j_si_001_2.cif
_cod_data_source_block montse13s
_cod_database_code 4329306

loop_
_symmetry_equiv_pos_as_xyz
'x, y, z'
'-x+1/2, y+1/2, -z+1/2'
'-x, -y, -z'
'x-1/2, -y-1/2, z-1/2'

loop_
_atom_site_label
_atom_site_type_symbol
_atom_site_fract_x
_atom_site_fract_y
_atom_site_fract_z
_atom_site_U_iso_or_equiv
_atom_site_adp_type
_atom_site_occupancy
_atom_site_symmetry_multiplicity
_atom_site_calc_flag
_atom_site_refinement_flags
Os1 Os 0.321922(9) 0.902302(8) 0.200868(6) 0.01893(4) Uani 1 1 d D
H01 H 0.380(2) 0.9666(18) 0.1678(15) 0.047(12) Uiso 1 1 d D
H02 H 0.308(3) 0.9991(8) 0.210(2) 0.087(17) Uiso 1 1 d D
H03 H 0.249(2) 0.929(3) 0.2434(16) 0.068(14) Uiso 1 1 d D
Os2 Os 0.575241(9) 0.726724(9) 0.048363(6) 0.02071(4) Uani 1 1 d D
H04 H 0.587(3) 0.6284(7) 0.045(2) 0.098(18) Uiso 1 1 d D
H05 H 0.6476(18) 0.690(2) 0.0087(14) 0.038(11) Uiso 1 1 d D
H06 H 0.633(2) 0.786(2) 0.0104(16) 0.060(13) Uiso 1 1 d D
P1 P 0.43422(6) 0.91434(6) 0.29056(4) 0.0219(2) Uani 1 1 d .
P2 P 0.19660(6) 0.91695(6) 0.11939(4) 0.0215(2) Uani 1 1 d .
P3 P 0.46583(6) 0.72871(6) -0.04330(4) 0.0220(2) Uani 1 1 d .
P4 P 0.70428(6) 0.72669(6) 0.12638(4) 0.0237(2) Uani 1 1 d .
O2 O 0.50357(16) 0.83068(15) 0.09269(11) 0.0256(6) Uani 1 1 d .
O1 O 0.29274(17) 0.76860(16) 0.21850(11) 0.0314(6) Uani 1 1 d .
N1 N 0.39432(19) 0.80206(17) 0.15677(12) 0.0217(6) Uani 1 1 d .
N2 N 0.4769(2) 0.69820(19) 0.11023(13) 0.0257(7) Uani 1 1 d .
C1 C 0.3501(2) 0.7401(2) 0.18462(15) 0.0258(8) Uani 1 1 d .
C2 C 0.4566(2) 0.7785(2) 0.12111(15) 0.0217(8) Uani 1 1 d .
C3 C 0.4330(3) 0.6395(2) 0.13759(16) 0.0281(9) Uani 1 1 d .
H3 H 0.4477 0.5829 0.1303 0.034 Uiso 1 1 calc R
C4 C 0.3692(2) 0.6543(2) 0.17495(16) 0.0260(8) Uani 1 1 d .
C5 C 0.3184(3) 0.5888(2) 0.20606(19) 0.0404(11) Uani 1 1 d .
H5A H 0.2524 0.5915 0.1890 0.061 Uiso 1 1 calc R
H5B H 0.3274 0.5988 0.2516 0.061 Uiso 1 1 calc R
H5C H 0.3422 0.5334 0.1978 0.061 Uiso 1 1 calc R
C6 C 0.5186(2) 0.8268(2) 0.30767(17) 0.0299(9) Uani 1 1 d .
H6 H 0.5344 0.8100 0.2659 0.036 Uiso 1 1 calc R
C7 C 0.4751(3) 0.7493(2) 0.33260(18) 0.0407(11) Uani 1 1 d .
H7A H 0.5121 0.7000 0.3263 0.061 Uiso 1 1 calc R
H7B H 0.4122 0.7421 0.3099 0.061 Uiso 1 1 calc R
H7C H 0.4733 0.7563 0.3776 0.061 Uiso 1 1 calc R
C8 C 0.6114(3) 0.8458(3) 0.34942(18) 0.0430(11) Uani 1 1 d .
H8A H 0.6004 0.8656 0.3907 0.065 Uiso 1 1 calc R
H8B H 0.6441 0.8891 0.3294 0.065 Uiso 1 1 calc R
H8C H 0.6490 0.7949 0.3548 0.065 Uiso 1 1 calc R
C9 C 0.5121(2) 1.0057(2) 0.28923(17) 0.0276(8) Uani 1 1 d .
H9 H 0.5587 1.0036 0.3286 0.033 Uiso 1 1 calc R
C10 C 0.5647(3) 0.9981(3) 0.23342(17) 0.0369(10) Uani 1 1 d .
H10A H 0.5217 1.0050 0.1940 0.055 Uiso 1 1 calc R
H10B H 0.5938 0.9430 0.2341 0.055 Uiso 1 1 calc R
H10C H 0.6124 1.0415 0.2365 0.055 Uiso 1 1 calc R
C11 C 0.4623(3) 1.0894(2) 0.28875(19) 0.0387(10) Uani 1 1 d .
H11A H 0.5061 1.1349 0.2859 0.058 Uiso 1 1 calc R
H11B H 0.4360 1.0954 0.3276 0.058 Uiso 1 1 calc R
H11C H 0.4127 1.0918 0.2524 0.058 Uiso 1 1 calc R
C12 C 0.3827(2) 0.9344(2) 0.36259(16) 0.0297(9) Uani 1 1 d .
H12 H 0.3471 0.9874 0.3536 0.036 Uiso 1 1 calc R
C13 C 0.3103(3) 0.8692(3) 0.37447(18) 0.0395(10) Uani 1 1 d .
H13A H 0.3415 0.8202 0.3952 0.059 Uiso 1 1 calc R
H13B H 0.2737 0.8525 0.3342 0.059 Uiso 1 1 calc R
H13C H 0.2695 0.8936 0.4015 0.059 Uiso 1 1 calc R
C14 C 0.4493(3) 0.9517(3) 0.42388(16) 0.0390(10) Uani 1 1 d .
H14A H 0.4149 0.9748 0.4553 0.058 Uiso 1 1 calc R
H14B H 0.4963 0.9919 0.4156 0.058 Uiso 1 1 calc R
H14C H 0.4793 0.8995 0.4398 0.058 Uiso 1 1 calc R
C15 C 0.2011(3) 1.0103(3) 0.06826(19) 0.0404(10) Uani 1 1 d .
H15 H 0.1451 1.0096 0.0349 0.049 Uiso 1 1 calc R
C16 C 0.1993(3) 1.0922(2) 0.1070(2) 0.0430(11) Uani 1 1 d .
H16A H 0.2520 1.0928 0.1414 0.065 Uiso 1 1 calc R
H16B H 0.1418 1.0949 0.1246 0.065 Uiso 1 1 calc R
H16C H 0.2031 1.1405 0.0795 0.065 Uiso 1 1 calc R
C17 C 0.2894(3) 1.0009(3) 0.03501(19) 0.0491(12) Uani 1 1 d .
H17A H 0.2938 1.0493 0.0077 0.074 Uiso 1 1 calc R
H17B H 0.2841 0.9497 0.0097 0.074 Uiso 1 1 calc R
H17C H 0.3448 0.9980 0.0671 0.074 Uiso 1 1 calc R
C18 C 0.0878(3) 0.9386(3) 0.15118(19) 0.0442(11) Uani 1 1 d .
H18 H 0.1017 0.9887 0.1788 0.053 Uiso 1 1 calc R
C19 C 0.0016(3) 0.9625(3) 0.1037(2) 0.0606(15) Uani 1 1 d .
H19A H -0.0168 0.9152 0.0756 0.091 Uiso 1 1 calc R
H19B H 0.0159 1.0107 0.0789 0.091 Uiso 1 1 calc R
H19C H -0.0489 0.9768 0.1265 0.091 Uiso 1 1 calc R
C20 C 0.0654(3) 0.8668(3) 0.1965(2) 0.0618(15) Uani 1 1 d .
H20A H 0.0193 0.8865 0.2213 0.093 Uiso 1 1 calc R
H20B H 0.1219 0.8510 0.2248 0.093 Uiso 1 1 calc R
H20C H 0.0412 0.8182 0.1715 0.093 Uiso 1 1 calc R
C21 C 0.1730(3) 0.8310(3) 0.06135(19) 0.0422(11) Uani 1 1 d .
H21 H 0.2351 0.8147 0.0519 0.051 Uiso 1 1 calc R
C22 C 0.1358(3) 0.7513(2) 0.08877(18) 0.0331(9) Uani 1 1 d .
H22A H 0.0705 0.7592 0.0922 0.050 Uiso 1 1 calc R
H22B H 0.1710 0.7403 0.1306 0.050 Uiso 1 1 calc R
H22C H 0.1420 0.7039 0.0610 0.050 Uiso 1 1 calc R
C23 C 0.1152(3) 0.8518(3) -0.0041(2) 0.0558(14) Uani 1 1 d .
H23A H 0.1139 0.8031 -0.0318 0.084 Uiso 1 1 calc R
H23B H 0.1433 0.8991 -0.0229 0.084 Uiso 1 1 calc R
H23C H 0.0520 0.8663 0.0012 0.084 Uiso 1 1 calc R
C24 C 0.3686(2) 0.6515(2) -0.05004(16) 0.0247(8) Uani 1 1 d .
H24 H 0.3431 0.6444 -0.0957 0.030 Uiso 1 1 calc R
C25 C 0.4016(3) 0.5658(2) -0.02341(17) 0.0317(9) Uani 1 1 d .
H25A H 0.4262 0.5712 0.0215 0.048 Uiso 1 1 calc R
H25B H 0.4501 0.5448 -0.0458 0.048 Uiso 1 1 calc R
H25C H 0.3497 0.5266 -0.0290 0.048 Uiso 1 1 calc R
C26 C 0.2901(2) 0.6800(2) -0.01607(16) 0.0287(8) Uani 1 1 d .
H26A H 0.2426 0.6364 -0.0194 0.043 Uiso 1 1 calc R
H26B H 0.2629 0.7316 -0.0355 0.043 Uiso 1 1 calc R
H26C H 0.3143 0.6903 0.0284 0.043 Uiso 1 1 calc R
C27 C 0.4033(2) 0.8294(2) -0.05738(17) 0.0283(9) Uani 1 1 d .
H27 H 0.3634 0.8330 -0.0239 0.034 Uiso 1 1 calc R
C28 C 0.3365(3) 0.8354(2) -0.12006(18) 0.0369(10) Uani 1 1 d .
H28A H 0.2956 0.8835 -0.1189 0.055 Uiso 1 1 calc R
H28B H 0.2995 0.7842 -0.1265 0.055 Uiso 1 1 calc R
H28C H 0.3718 0.8422 -0.1547 0.055 Uiso 1 1 calc R
C29 C 0.4658(3) 0.9070(2) -0.04803(19) 0.0401(11) Uani 1 1 d .
H29A H 0.5055 0.9082 -0.0805 0.060 Uiso 1 1 calc R
H29B H 0.5041 0.9047 -0.0064 0.060 Uiso 1 1 calc R
H29C H 0.4275 0.9574 -0.0512 0.060 Uiso 1 1 calc R
C30 C 0.5100(3) 0.7084(3) -0.11826(17) 0.0338(9) Uani 1 1 d .
H30 H 0.4575 0.7181 -0.1533 0.041 Uiso 1 1 calc R
C31 C 0.5418(3) 0.6193(3) -0.12435(19) 0.0408(10) Uani 1 1 d .
H31A H 0.5732 0.6146 -0.1611 0.061 Uiso 1 1 calc R
H31B H 0.4883 0.5819 -0.1295 0.061 Uiso 1 1 calc R
H31C H 0.5845 0.6037 -0.0863 0.061 Uiso 1 1 calc R
C32 C 0.5882(3) 0.7685(3) -0.12905(19) 0.0424(11) Uani 1 1 d .
H32A H 0.6419 0.7597 -0.0962 0.064 Uiso 1 1 calc R
H32B H 0.5669 0.8263 -0.1274 0.064 Uiso 1 1 calc R
H32C H 0.6057 0.7575 -0.1704 0.064 Uiso 1 1 calc R
C33 C 0.7128(3) 0.6448(2) 0.18943(16) 0.0305(9) Uani 1 1 d .
H33 H 0.7792 0.6396 0.2088 0.037 Uiso 1 1 calc R
C34 C 0.6574(3) 0.6674(3) 0.24199(17) 0.0372(10) Uani 1 1 d .
H34A H 0.5925 0.6759 0.2238 0.056 Uiso 1 1 calc R
H34B H 0.6823 0.7188 0.2629 0.056 Uiso 1 1 calc R
H34C H 0.6621 0.6218 0.2728 0.056 Uiso 1 1 calc R
C35 C 0.6798(3) 0.5589(2) 0.16315(18) 0.0421(11) Uani 1 1 d .
H35A H 0.6900 0.5173 0.1970 0.063 Uiso 1 1 calc R
H35B H 0.7145 0.5430 0.1297 0.063 Uiso 1 1 calc R
H35C H 0.6139 0.5616 0.1460 0.063 Uiso 1 1 calc R
C36 C 0.7205(2) 0.8239(2) 0.17416(16) 0.0245(8) Uani 1 1 d .
H36 H 0.6681 0.8254 0.1987 0.029 Uiso 1 1 calc R
C37 C 0.7120(3) 0.9045(2) 0.13446(17) 0.0312(9) Uani 1 1 d .
H37A H 0.7104 0.9530 0.1621 0.047 Uiso 1 1 calc R
H37B H 0.6551 0.9027 0.1037 0.047 Uiso 1 1 calc R
H37C H 0.7652 0.9092 0.1123 0.047 Uiso 1 1 calc R
C38 C 0.8093(3) 0.8272(2) 0.22349(17) 0.0348(9) Uani 1 1 d .
H38A H 0.8624 0.8383 0.2023 0.052 Uiso 1 1 calc R
H38B H 0.8180 0.7736 0.2456 0.052 Uiso 1 1 calc R
H38C H 0.8039 0.8719 0.2538 0.052 Uiso 1 1 calc R
C39 C 0.8177(2) 0.7132(3) 0.09853(17) 0.0330(9) Uani 1 1 d .
H39 H 0.8670 0.7236 0.1355 0.040 Uiso 1 1 calc R
C40 C 0.8331(3) 0.7747(3) 0.0475(2) 0.0430(11) Uani 1 1 d .
H40A H 0.8968 0.7700 0.0395 0.064 Uiso 1 1 calc R
H40B H 0.8220 0.8317 0.0612 0.064 Uiso 1 1 calc R
H40C H 0.7904 0.7622 0.0087 0.064 Uiso 1 1 calc R
C41 C 0.8333(3) 0.6254(3) 0.0745(2) 0.0490(12) Uani 1 1 d .
H41A H 0.7834 0.6113 0.0401 0.074 Uiso 1 1 calc R
H41B H 0.8341 0.5851 0.1088 0.074 Uiso 1 1 calc R
H41C H 0.8925 0.6235 0.0589 0.074 Uiso 1 1 calc R

loop_
_atom_site_aniso_label
_atom_site_aniso_U_11
_atom_site_aniso_U_22
_atom_site_aniso_U_33
_atom_site_aniso_U_23
_atom_site_aniso_U_13
_atom_site_aniso_U_12
Os1 0.01809(7) 0.02224(8) 0.01564(7) -0.00096(6) 0.00019(5) -0.00232(6)
Os2 0.01960(7) 0.02290(8) 0.01751(7) -0.00241(6) -0.00346(5) 0.00368(6)
P1 0.0207(5) 0.0279(5) 0.0161(4) -0.0003(4) -0.0003(4) -0.0032(4)
P2 0.0200(5) 0.0250(5) 0.0186(4) -0.0014(4) 0.0001(4) -0.0020(4)
P3 0.0230(5) 0.0217(5) 0.0189(5) -0.0023(4) -0.0040(4) 0.0011(4)
P4 0.0222(5) 0.0253(5) 0.0209(5) -0.0034(4) -0.0047(4) 0.0060(4)
O2 0.0260(13) 0.0257(14) 0.0239(13) -0.0014(11) 0.0005(11) -0.0007(11)
O1 0.0329(15) 0.0326(15) 0.0277(14) 0.0010(12) 0.0016(12) -0.0052(12)
N1 0.0246(16) 0.0199(15) 0.0170(15) -0.0005(12) -0.0072(12) -0.0022(12)
N2 0.0288(17) 0.0259(17) 0.0195(15) 0.0022(13) -0.0049(13) -0.0034(13)
C1 0.0187(18) 0.045(2) 0.0122(17) -0.0044(16) -0.0034(14) -0.0003(17)
C2 0.0199(18) 0.029(2) 0.0134(16) 0.0070(15) -0.0071(13) -0.0081(15)
C3 0.033(2) 0.023(2) 0.0230(19) 0.0001(16) -0.0111(16) 0.0021(17)
C4 0.030(2) 0.024(2) 0.0219(19) 0.0062(15) -0.0023(15) -0.0077(16)
C5 0.051(3) 0.027(2) 0.043(3) 0.0060(19) 0.008(2) -0.012(2)
C6 0.028(2) 0.037(2) 0.0230(19) -0.0012(17) -0.0033(16) 0.0054(17)
C7 0.048(3) 0.040(3) 0.029(2) 0.0078(19) -0.0085(19) 0.003(2)
C8 0.035(2) 0.052(3) 0.036(2) -0.008(2) -0.0125(19) 0.008(2)
C9 0.0239(19) 0.033(2) 0.0241(19) -0.0028(16) -0.0026(15) -0.0093(16)
C10 0.034(2) 0.045(3) 0.032(2) -0.0033(19) 0.0038(18) -0.0188(19)
C11 0.039(2) 0.034(2) 0.040(2) -0.0077(19) -0.0030(19) -0.0110(19)
C12 0.029(2) 0.040(2) 0.0195(19) -0.0022(17) 0.0042(15) -0.0001(17)
C13 0.034(2) 0.059(3) 0.026(2) 0.002(2) 0.0070(17) -0.011(2)
C14 0.041(2) 0.058(3) 0.0183(19) -0.0069(19) 0.0042(17) -0.009(2)
C15 0.037(2) 0.048(3) 0.034(2) 0.003(2) 0.0003(19) 0.002(2)
C16 0.052(3) 0.029(2) 0.044(3) 0.004(2) -0.002(2) 0.002(2)
C17 0.044(3) 0.074(3) 0.029(2) 0.017(2) 0.005(2) -0.014(2)
C18 0.034(2) 0.060(3) 0.038(2) -0.007(2) 0.0051(19) 0.003(2)
C19 0.034(3) 0.095(4) 0.050(3) -0.011(3) -0.002(2) 0.022(3)
C20 0.032(3) 0.102(4) 0.050(3) 0.022(3) 0.004(2) -0.023(3)
C21 0.035(2) 0.048(3) 0.039(2) -0.008(2) -0.0049(19) 0.006(2)
C22 0.026(2) 0.033(2) 0.039(2) -0.0056(18) -0.0008(17) -0.0091(17)
C23 0.048(3) 0.072(4) 0.041(3) -0.019(2) -0.013(2) 0.018(3)
C24 0.0262(19) 0.0227(19) 0.0221(18) -0.0014(15) -0.0054(15) -0.0014(15)
C25 0.042(2) 0.025(2) 0.026(2) -0.0043(16) 0.0006(17) 0.0033(18)
C26 0.025(2) 0.034(2) 0.025(2) -0.0033(16) -0.0026(16) -0.0035(16)
C27 0.029(2) 0.0194(19) 0.031(2) 0.0016(16) -0.0111(16) 0.0023(16)
C28 0.039(2) 0.027(2) 0.037(2) 0.0041(18) -0.0195(19) -0.0032(18)
C29 0.046(3) 0.026(2) 0.041(2) 0.0010(18) -0.014(2) -0.0035(19)
C30 0.030(2) 0.049(3) 0.0188(19) -0.0028(17) -0.0043(16) 0.0005(19)
C31 0.041(2) 0.045(3) 0.038(2) -0.018(2) 0.014(2) -0.001(2)
C32 0.044(3) 0.052(3) 0.033(2) 0.010(2) 0.0111(19) -0.002(2)
C33 0.034(2) 0.029(2) 0.0240(19) 0.0014(16) -0.0095(16) 0.0082(17)
C34 0.040(2) 0.040(2) 0.026(2) 0.0074(18) -0.0101(18) -0.0001(19)
C35 0.058(3) 0.027(2) 0.035(2) 0.0028(18) -0.012(2) 0.000(2)
C36 0.0256(19) 0.025(2) 0.0215(18) -0.0059(15) -0.0005(15) 0.0008(15)
C37 0.034(2) 0.027(2) 0.031(2) 0.0001(17) -0.0005(17) 0.0001(17)
C38 0.035(2) 0.035(2) 0.030(2) -0.0074(18) -0.0085(17) -0.0026(18)
C39 0.0192(19) 0.050(3) 0.027(2) -0.0089(18) -0.0030(15) 0.0121(18)
C40 0.031(2) 0.046(3) 0.054(3) -0.009(2) 0.014(2) 0.003(2)
C41 0.053(3) 0.054(3) 0.041(3) 0.001(2) 0.009(2) 0.028(2)

loop_
_atom_type_symbol
_atom_type_description
_atom_type_scat_dispersion_real
_atom_type_scat_dispersion_imag
_atom_type_scat_source
C C 0.0033 0.0016 'International Tables Vol C Tables 4.2.6.8 and 6.1.1.4'
H H 0.0000 0.0000 'International Tables Vol C Tables 4.2.6.8 and 6.1.1.4'
N N 0.0061 0.0033 'International Tables Vol C Tables 4.2.6.8 and 6.1.1.4'
O O 0.0106 0.0060 'International Tables Vol C Tables 4.2.6.8 and 6.1.1.4'
P P 0.1023 0.0942 'International Tables Vol C Tables 4.2.6.8 and 6.1.1.4'
Os Os -1.2165 7.6030 'International Tables Vol C Tables 4.2.6.8 and 6.1.1.4'

loop_
_geom_angle_atom_site_label_1
_geom_angle_atom_site_label_2
_geom_angle_atom_site_label_3
_geom_angle
N1 Os1 O1 59.77(10)
N1 Os1 P1 95.17(7)
O1 Os1 P1 93.90(7)
N1 Os1 P2 97.17(7)
O1 Os1 P2 94.26(7)
P1 Os1 P2 167.46(3)
N1 Os1 H01 87.0(14)
O1 Os1 H01 146.7(14)
P1 Os1 H01 87.5(13)
P2 Os1 H01 90.9(13)
N1 Os1 H02 147.5(17)
O1 Os1 H02 152.8(17)
P1 Os1 H02 84.7(16)
P2 Os1 H02 83.7(16)
H01 Os1 H02 60.5(19)
N1 Os1 H03 149.6(16)
O1 Os1 H03 89.9(16)
P1 Os1 H03 87.4(15)
P2 Os1 H03 83.1(15)
H01 Os1 H03 123(2)
H02 Os1 H03 63(2)
N2 Os2 O2 59.60(10)
N2 Os2 P4 95.88(7)
O2 Os2 P4 94.35(6)
N2 Os2 P3 94.95(7)
O2 Os2 P3 92.46(6)
P4 Os2 P3 169.06(3)
N2 Os2 H04 84.5(17)
O2 Os2 H04 144.1(17)
P4 Os2 H04 86.8(17)
P3 Os2 H04 92.7(17)
N2 Os2 H05 145.9(13)
O2 Os2 H05 154.3(13)
P4 Os2 H05 81.4(12)
P3 Os2 H05 88.8(12)
H04 Os2 H05 61.4(19)
N2 Os2 H06 155.2(15)
O2 Os2 H06 95.6(15)
P4 Os2 H06 86.0(15)
P3 Os2 H06 84.9(14)
H04 Os2 H06 120(2)
H05 Os2 H06 58.9(18)
C12 P1 C9 102.15(17)
C12 P1 C6 108.10(17)
C9 P1 C6 101.74(17)
C12 P1 Os1 112.07(12)
C9 P1 Os1 113.96(12)
C6 P1 Os1 117.31(12)
C21 P2 C15 102.61(19)
C21 P2 C18 107.8(2)
C15 P2 C18 100.4(2)
C21 P2 Os1 118.03(13)
C15 P2 Os1 115.14(13)
C18 P2 Os1 111.08(13)
C27 P3 C30 104.00(18)
C27 P3 C24 102.08(16)
C30 P3 C24 100.62(17)
C27 P3 Os2 113.89(11)
C30 P3 Os2 116.22(12)
C24 P3 Os2 117.90(11)
C36 P4 C39 103.43(17)
C36 P4 C33 101.36(16)
C39 P4 C33 101.02(17)
C36 P4 Os2 114.67(11)
C39 P4 Os2 115.68(12)
C33 P4 Os2 118.39(12)
C2 O2 Os2 92.5(2)
C1 O1 Os1 94.8(2)
C2 N1 C1 117.4(3)
C2 N1 Os1 150.1(2)
C1 N1 Os1 92.5(2)
C3 N2 C2 117.5(3)
C3 N2 Os2 147.2(3)
C2 N2 Os2 95.4(2)
O1 C1 N1 112.9(3)
O1 C1 C4 126.1(3)
N1 C1 C4 121.0(3)
O2 C2 N1 123.5(3)
O2 C2 N2 112.6(3)
N1 C2 N2 124.0(3)
N2 C3 C4 124.9(4)
N2 C3 H3 117.6
C4 C3 H3 117.6
C3 C4 C1 115.3(3)
C3 C4 C5 125.7(4)
C1 C4 C5 119.0(3)
C4 C5 H5A 109.5
C4 C5 H5B 109.5
H5A C5 H5B 109.5
C4 C5 H5C 109.5
H5A C5 H5C 109.5
H5B C5 H5C 109.5
C7 C6 C8 109.6(3)
C7 C6 P1 112.1(3)
C8 C6 P1 117.7(3)
C7 C6 H6 105.5
C8 C6 H6 105.5
P1 C6 H6 105.5
C6 C7 H7A 109.5
C6 C7 H7B 109.5
H7A C7 H7B 109.5
C6 C7 H7C 109.5
H7A C7 H7C 109.5
H7B C7 H7C 109.5
C6 C8 H8A 109.5
C6 C8 H8B 109.5
H8A C8 H8B 109.5
C6 C8 H8C 109.5
H8A C8 H8C 109.5
H8B C8 H8C 109.5
C11 C9 C10 111.5(3)
C11 C9 P1 113.3(3)
C10 C9 P1 109.7(2)
C11 C9 H9 107.4
C10 C9 H9 107.4
P1 C9 H9 107.4
C9 C10 H10A 109.5
C9 C10 H10B 109.5
H10A C10 H10B 109.5
C9 C10 H10C 109.5
H10A C10 H10C 109.5
H10B C10 H10C 109.5
C9 C11 H11A 109.5
C9 C11 H11B 109.5
H11A C11 H11B 109.5
C9 C11 H11C 109.5
H11A C11 H11C 109.5
H11B C11 H11C 109.5
C14 C12 C13 110.0(3)
C14 C12 P1 117.3(3)
C13 C12 P1 114.0(3)
C14 C12 H12 104.7
C13 C12 H12 104.7
P1 C12 H12 104.7
C12 C13 H13A 109.5
C12 C13 H13B 109.5
H13A C13 H13B 109.5
C12 C13 H13C 109.5
H13A C13 H13C 109.5
H13B C13 H13C 109.5
C12 C14 H14A 109.5
C12 C14 H14B 109.5
H14A C14 H14B 109.5
C12 C14 H14C 109.5
H14A C14 H14C 109.5
H14B C14 H14C 109.5
C16 C15 C17 114.0(4)
C16 C15 P2 110.7(3)
C17 C15 P2 107.4(3)
C16 C15 H15 108.2
C17 C15 H15 108.2
P2 C15 H15 108.2
C15 C16 H16A 109.5
C15 C16 H16B 109.5
H16A C16 H16B 109.5
C15 C16 H16C 109.5
H16A C16 H16C 109.5
H16B C16 H16C 109.5
C15 C17 H17A 109.5
C15 C17 H17B 109.5
H17A C17 H17B 109.5
C15 C17 H17C 109.5
H17A C17 H17C 109.5
H17B C17 H17C 109.5
C19 C18 C20 111.2(4)
C19 C18 P2 117.5(3)
C20 C18 P2 111.5(3)
C19 C18 H18 105.1
C20 C18 H18 105.1
P2 C18 H18 105.1
C18 C19 H19A 109.5
C18 C19 H19B 109.5
H19A C19 H19B 109.5
C18 C19 H19C 109.5
H19A C19 H19C 109.5
H19B C19 H19C 109.5
C18 C20 H20A 109.5
C18 C20 H20B 109.5
H20A C20 H20B 109.5
C18 C20 H20C 109.5
H20A C20 H20C 109.5
H20B C20 H20C 109.5
C22 C21 C23 110.4(3)
C22 C21 P2 113.3(3)
C23 C21 P2 117.7(3)
C22 C21 H21 104.7
C23 C21 H21 104.7
P2 C21 H21 104.7
C21 C22 H22A 109.5
C21 C22 H22B 109.5
H22A C22 H22B 109.5
C21 C22 H22C 109.5
H22A C22 H22C 109.5
H22B C22 H22C 109.5
C21 C23 H23A 109.5
C21 C23 H23B 109.5
H23A C23 H23B 109.5
C21 C23 H23C 109.5
H23A C23 H23C 109.5
H23B C23 H23C 109.5
C26 C24 C25 107.8(3)
C26 C24 P3 112.9(2)
C25 C24 P3 111.6(2)
C26 C24 H24 108.1
C25 C24 H24 108.1
P3 C24 H24 108.1
C24 C25 H25A 109.5
C24 C25 H25B 109.5
H25A C25 H25B 109.5
C24 C25 H25C 109.5
H25A C25 H25C 109.5
H25B C25 H25C 109.5
C24 C26 H26A 109.5
C24 C26 H26B 109.5
H26A C26 H26B 109.5
C24 C26 H26C 109.5
H26A C26 H26C 109.5
H26B C26 H26C 109.5
C29 C27 C28 110.3(3)
C29 C27 P3 114.3(3)
C28 C27 P3 115.2(3)
C29 C27 H27 105.3
C28 C27 H27 105.3
P3 C27 H27 105.3
C27 C28 H28A 109.5
C27 C28 H28B 109.5
H28A C28 H28B 109.5
C27 C28 H28C 109.5
H28A C28 H28C 109.5
H28B C28 H28C 109.5
C27 C29 H29A 109.5
C27 C29 H29B 109.5
H29A C29 H29B 109.5
C27 C29 H29C 109.5
H29A C29 H29C 109.5
H29B C29 H29C 109.5
C31 C30 C32 109.1(3)
C31 C30 P3 113.3(3)
C32 C30 P3 113.1(3)
C31 C30 H30 107.0
C32 C30 H30 107.0
P3 C30 H30 107.0
C30 C31 H31A 109.5
C30 C31 H31B 109.5
H31A C31 H31B 109.5
C30 C31 H31C 109.5
H31A C31 H31C 109.5
H31B C31 H31C 109.5
C30 C32 H32A 109.5
C30 C32 H32B 109.5
H32A C32 H32B 109.5
C30 C32 H32C 109.5
H32A C32 H32C 109.5
H32B C32 H32C 109.5
C35 C33 C34 108.0(3)
C35 C33 P4 112.3(2)
C34 C33 P4 112.7(2)
C35 C33 H33 107.9
C34 C33 H33 107.9
P4 C33 H33 107.9
C33 C34 H34A 109.5
C33 C34 H34B 109.5
H34A C34 H34B 109.5
C33 C34 H34C 109.5
H34A C34 H34C 109.5
H34B C34 H34C 109.5
C33 C35 H35A 109.5
C33 C35 H35B 109.5
H35A C35 H35B 109.5
C33 C35 H35C 109.5
H35A C35 H35C 109.5
H35B C35 H35C 109.5
C37 C36 C38 109.6(3)
C37 C36 P4 113.7(2)
C38 C36 P4 115.4(2)
C37 C36 H36 105.8
C38 C36 H36 105.8
P4 C36 H36 105.8
C36 C37 H37A 109.5
C36 C37 H37B 109.5
H37A C37 H37B 109.5
C36 C37 H37C 109.5
H37A C37 H37C 109.5
H37B C37 H37C 109.5
C36 C38 H38A 109.5
C36 C38 H38B 109.5
H38A C38 H38B 109.5
C36 C38 H38C 109.5
H38A C38 H38C 109.5
H38B C38 H38C 109.5
C40 C39 C41 107.6(3)
C40 C39 P4 113.6(3)
C41 C39 P4 113.9(3)
C40 C39 H39 107.1
C41 C39 H39 107.1
P4 C39 H39 107.1
C39 C40 H40A 109.5
C39 C40 H40B 109.5
H40A C40 H40B 109.5
C39 C40 H40C 109.5
H40A C40 H40C 109.5
H40B C40 H40C 109.5
C39 C41 H41A 109.5
C39 C41 H41B 109.5
H41A C41 H41B 109.5
C39 C41 H41C 109.5
H41A C41 H41C 109.5
H41B C41 H41C 109.5

loop_
_geom_bond_atom_site_label_1
_geom_bond_atom_site_label_2
_geom_bond_distance
Os1 N1 2.220(3)
Os1 O1 2.227(2)
Os1 P1 2.3366(8)
Os1 P2 2.3407(9)
Os1 H01 1.580(10)
Os1 H02 1.579(10)
Os1 H03 1.580(10)
Os2 N2 2.163(3)
Os2 O2 2.260(2)
Os2 P4 2.3209(9)
Os2 P3 2.3356(9)
Os2 H04 1.586(10)
Os2 H05 1.578(10)
Os2 H06 1.590(10)
P1 C12 1.858(4)
P1 C9 1.860(4)
P1 C6 1.867(4)
P2 C21 1.854(4)
P2 C15 1.863(4)
P2 C18 1.868(4)
P3 C27 1.855(4)
P3 C30 1.861(4)
P3 C24 1.876(3)
P4 C36 1.858(3)
P4 C39 1.870(4)
P4 C33 1.876(4)
O2 C2 1.297(4)
O1 C1 1.283(4)
N1 C2 1.339(4)
N1 C1 1.375(4)
N2 C3 1.328(4)
N2 C2 1.347(4)
C1 C4 1.423(5)
C3 C4 1.350(5)
C3 H3 0.9500
C4 C5 1.505(5)
C5 H5A 0.9800
C5 H5B 0.9800
C5 H5C 0.9800
C6 C7 1.530(5)
C6 C8 1.537(5)
C6 H6 1.0000
C7 H7A 0.9800
C7 H7B 0.9800
C7 H7C 0.9800
C8 H8A 0.9800
C8 H8B 0.9800
C8 H8C 0.9800
C9 C11 1.526(5)
C9 C10 1.533(5)
C9 H9 1.0000
C10 H10A 0.9800
C10 H10B 0.9800
C10 H10C 0.9800
C11 H11A 0.9800
C11 H11B 0.9800
C11 H11C 0.9800
C12 C14 1.536(5)
C12 C13 1.539(5)
C12 H12 1.0000
C13 H13A 0.9800
C13 H13B 0.9800
C13 H13C 0.9800
C14 H14A 0.9800
C14 H14B 0.9800
C14 H14C 0.9800
C15 C16 1.556(5)
C15 C17 1.585(5)
C15 H15 1.0000
C16 H16A 0.9800
C16 H16B 0.9800
C16 H16C 0.9800
C17 H17A 0.9800
C17 H17B 0.9800
C17 H17C 0.9800
C18 C19 1.541(5)
C18 C20 1.574(6)
C18 H18 1.0000
C19 H19A 0.9800
C19 H19B 0.9800
C19 H19C 0.9800
C20 H20A 0.9800
C20 H20B 0.9800
C20 H20C 0.9800
C21 C22 1.541(5)
C21 C23 1.560(5)
C21 H21 1.0000
C22 H22A 0.9800
C22 H22B 0.9800
C22 H22C 0.9800
C23 H23A 0.9800
C23 H23B 0.9800
C23 H23C 0.9800
C24 C26 1.530(5)
C24 C25 1.536(5)
C24 H24 1.0000
C25 H25A 0.9800
C25 H25B 0.9800
C25 H25C 0.9800
C26 H26A 0.9800
C26 H26B 0.9800
C26 H26C 0.9800
C27 C29 1.537(5)
C27 C28 1.538(4)
C27 H27 1.0000
C28 H28A 0.9800
C28 H28B 0.9800
C28 H28C 0.9800
C29 H29A 0.9800
C29 H29B 0.9800
C29 H29C 0.9800
C30 C31 1.513(5)
C30 C32 1.543(5)
C30 H30 1.0000
C31 H31A 0.9800
C31 H31B 0.9800
C31 H31C 0.9800
C32 H32A 0.9800
C32 H32B 0.9800
C32 H32C 0.9800
C33 C35 1.535(5)
C33 C34 1.538(5)
C33 H33 1.0000
C34 H34A 0.9800
C34 H34B 0.9800
C34 H34C 0.9800
C35 H35A 0.9800
C35 H35B 0.9800
C35 H35C 0.9800
C36 C37 1.543(5)
C36 C38 1.545(4)
C36 H36 1.0000
C37 H37A 0.9800
C37 H37B 0.9800
C37 H37C 0.9800
C38 H38A 0.9800
C38 H38B 0.9800
C38 H38C 0.9800
C39 C40 1.519(5)
C39 C41 1.528(5)
C39 H39 1.0000
C40 H40A 0.9800
C40 H40B 0.9800
C40 H40C 0.9800
C41 H41A 0.9800
C41 H41B 0.9800
C41 H41C 0.9800
